data_7225124
loop_
_publ_author_name
'Girgis, AS'
'George, Riham F.'
'Panda, Siva S.'
'Shalaby, ElSayed M.'
'Srour, Aladdin M.'
'Farag, I. S. Ahmed'

_publ_section_title
;
 Synthesis and molecular modeling studies of indole-based antitumor agents
;
_journal_name_full 'RSC Adv.'
_journal_paper_doi 10.1039/C6RA07061B
_journal_year 2016
_chemical_formula_moiety 'C38 H42 F2 N4 O2'
_chemical_formula_sum 'C38 H42 F2 N4 O2'
_chemical_formula_weight 624.76
_space_group_IT_number 14
_symmetry_cell_setting monoclinic
_symmetry_space_group_name_Hall '-P 2ybc'
_symmetry_space_group_name_H-M 'P 1 21/c 1'
_atom_sites_solution_hydrogens difmap
_atom_sites_solution_primary direct
_audit_update_record
;
2016-03-03 deposited with the CCDC.
2016-05-03 downloaded from the CCDC.
;
_cell_angle_alpha 90
_cell_angle_beta 100.522(2)
_cell_angle_gamma 90
_cell_formula_units_Z 4
_cell_length_a 12.3371(4)
_cell_length_b 16.2079(7)
_cell_length_c 17.0271(9)
_cell_measurement_reflns_used 1412
_cell_measurement_temperature 298
_cell_measurement_theta_max 25
_cell_measurement_theta_min 3
_cell_volume 3347.5(3)
_computing_cell_refinement 'DENZO/SCALEPACK (Otwinowski & Minor, 1997)'
_computing_data_collection 'COLLECT (Nonius, 2001).'
_computing_data_reduction 'DENZO/SCALEPACK (Otwinowski & Minor, 1997)'
_computing_molecular_graphics 'CAMERON (Watkin et al., 1996)'
_computing_publication_material 'CRYSTALS (Betteridge et al., 2003)'
_computing_structure_refinement 'CRYSTALS (Betteridge et al., 2003)'
_computing_structure_solution 'SIR92 (Altomare et al., 1994)'
_diffrn_ambient_temperature 298
_diffrn_measured_fraction_theta_full 0.986
_diffrn_measured_fraction_theta_max 0.862
_diffrn_measurement_device Area
_diffrn_measurement_device_type 'Nonius KappaCCD'
_diffrn_measurement_method '\f & \w scans'
_diffrn_radiation_monochromator graphite
_diffrn_radiation_type 'Mo K\a'
_diffrn_radiation_wavelength 0.71073
_diffrn_reflns_limit_h_max 15
_diffrn_reflns_limit_h_min -16
_diffrn_reflns_limit_k_max 21
_diffrn_reflns_limit_k_min -21
_diffrn_reflns_limit_l_max 22
_diffrn_reflns_limit_l_min 0
_diffrn_reflns_number 14424
_diffrn_reflns_theta_full 25.082
_diffrn_reflns_theta_max 29.508
_diffrn_reflns_theta_min 2.971
_diffrn_standards_number 0
_exptl_absorpt_coefficient_mu 0.085
_exptl_absorpt_correction_T_max 0.99
_exptl_absorpt_correction_T_min 0.88
_exptl_absorpt_correction_type multi-scan
_exptl_absorpt_process_details 'DENZO/SCALEPACK (Otwinowski & Minor, 1997)'
_exptl_crystal_colour yellow
_exptl_crystal_density_diffrn 1.240
_exptl_crystal_density_method 'not measured'
_exptl_crystal_description prismatic
_exptl_crystal_F_000 1328
_exptl_crystal_size_max 0.250
_exptl_crystal_size_mid 0.180
_exptl_crystal_size_min 0.150
_refine_diff_density_max 0.24
_refine_diff_density_min -0.31
_refine_ls_extinction_method None
_refine_ls_goodness_of_fit_ref 1.0144
_refine_ls_hydrogen_treatment constr
_refine_ls_matrix_type full
_refine_ls_number_parameters 415
_refine_ls_number_reflns 4203
_refine_ls_number_restraints 0
_refine_ls_R_factor_all 0.4516
_refine_ls_R_factor_gt 0.0683
_refine_ls_shift/su_max 0.0001182
_refine_ls_shift/su_mean 0.0000269
_refine_ls_structure_factor_coef Fsqd
_refine_ls_weighting_details
;
 Method, part 1, Chebychev polynomial, (Watkin, 1994, Prince, 1982) 
 [weight] = 1.0/[A~0~*T~0~(x)+A~1~*T~1~(x) ... +A~n-1~]*T~n-1~(x)] 
 where A~i~ are the Chebychev coefficients listed below and x= Fcalc/Fmax 
 Method = Robust Weighting (Prince, 1982) 
 W = [weight] * [1-(deltaF/6*sigmaF)^2^]^2^ 
 A~i~ are: 
 477. 468. 455. 175. 
;
_refine_ls_weighting_scheme calc
_refine_ls_wR_factor_all 0.2577
_refine_ls_wR_factor_gt 0.1314
_refine_ls_wR_factor_ref 0.1314
_reflns_limit_h_max 15
_reflns_limit_h_min -16
_reflns_limit_k_max 21
_reflns_limit_k_min 0
_reflns_limit_l_max 22
_reflns_limit_l_min 0
_reflns_number_gt 4203
_reflns_number_total 8040
_reflns_threshold_expression I>2.0\s(I)
_oxford_diffrn_Wilson_B_factor 0.00
_oxford_diffrn_Wilson_scale 0.00
_oxford_refine_ls_r_factor_ref 0.0683
_oxford_refine_ls_scale 0.994(4)
_oxford_reflns_number_all 8040
_oxford_reflns_threshold_expression_ref I>2.0\s(I)
_cod_data_source_file c6ra07061b2.cif
_cod_data_source_block 48
_cod_original_sg_symbol_H-M 'P 1 21/c 1 '
_cod_database_code 7225124
_publcif_datablock.id {45371479-17b6-4498-a490-0931a3e9fb4c}

loop_
_symmetry_equiv_pos_as_xyz
x,y,z
-x,-y,-z
-x,y+1/2,-z+1/2
x,-y+1/2,z+1/2

loop_
_atom_site_label
_atom_site_type_symbol
_atom_site_fract_x
_atom_site_fract_y
_atom_site_fract_z
_atom_site_U_iso_or_equiv
_atom_site_occupancy
_atom_site_adp_type
F1 F -0.8508(6) -0.1481(3) -0.0834(4) 0.1513 1.0000 Uani
F2 F -0.8628(4) -0.6540(3) -0.7388(3) 0.1099 1.0000 Uani
C1 C -0.6372(6) -0.5643(4) -0.1963(4) 0.0555 1.0000 Uani
C2 C -0.6206(6) -0.6351(4) -0.2511(4) 0.0518 1.0000 Uani
O1 O -0.4900(5) -0.4615(3) -0.1476(4) 0.1088 1.0000 Uani
O2 O -0.8965(4) -0.5839(4) -0.2593(3) 0.0872 1.0000 Uani
C3 C -0.6862(6) -0.7031(5) -0.2746(4) 0.0658 1.0000 Uani
C4 C -0.6474(8) -0.7626(4) -0.3234(5) 0.0791 1.0000 Uani
N1 N -0.6573(6) -0.5950(4) -0.1206(4) 0.0927 1.0000 Uani
N2 N -0.6580(4) -0.4508(3) -0.3363(3) 0.0512 1.0000 Uani
N3 N -0.4589(5) -0.5633(4) -0.2340(4) 0.0714 1.0000 Uani
N4 N -0.2497(5) -0.5612(5) -0.2040(4) 0.0987 1.0000 Uani
C5 C -0.5495(8) -0.7547(6) -0.3442(4) 0.0977 1.0000 Uani
C6 C -0.4803(6) -0.6880(5) -0.3178(5) 0.0837 1.0000 Uani
C7 C -0.5168(6) -0.6299(5) -0.2716(4) 0.0665 1.0000 Uani
C8 C -0.3504(7) -0.5324(5) -0.2546(6) 0.1057 1.0000 Uani
C9 C -0.2278(9) -0.6505(6) -0.2026(6) 0.1244 1.0000 Uani
C10 C -0.1116(8) -0.6687(7) -0.1605(8) 0.1503 1.0000 Uani
C11 C -0.0843(10) -0.6290(8) -0.0824(6) 0.1434 1.0000 Uani
C12 C -0.1186(9) -0.5417(7) -0.0838(7) 0.1328 1.0000 Uani
C13 C -0.2343(8) -0.5274(7) -0.1256(6) 0.1335 1.0000 Uani
C14 C -0.5230(6) -0.5211(5) -0.1893(4) 0.0639 1.0000 Uani
C15 C -0.5663(10) -0.6419(6) -0.0726(5) 0.1315 1.0000 Uani
C16 C -0.6950(10) -0.5272(5) -0.0805(5) 0.1163 1.0000 Uani
C17 C -0.7763(7) -0.4815(5) -0.1432(4) 0.0710 1.0000 Uani
C18 C -0.7911(6) -0.3924(5) -0.1246(4) 0.0641 1.0000 Uani
C19 C -0.7097(6) -0.3426(5) -0.0816(4) 0.0709 1.0000 Uani
C20 C -0.7301(7) -0.2602(6) -0.0681(5) 0.0858 1.0000 Uani
C21 C -0.8323(8) -0.2312(5) -0.0956(5) 0.0809 1.0000 Uani
C22 C -0.9122(8) -0.2767(6) -0.1393(5) 0.1010 1.0000 Uani
C23 C -0.8929(7) -0.3579(5) -0.1514(5) 0.0820 1.0000 Uani
C24 C -0.7351(6) -0.5021(4) -0.2226(4) 0.0549 1.0000 Uani
C25 C -0.8246(6) -0.5450(4) -0.2827(4) 0.0628 1.0000 Uani
C26 C -0.8181(6) -0.5420(4) -0.3687(4) 0.0593 1.0000 Uani
C27 C -0.8694(6) -0.6009(5) -0.4151(4) 0.0665 1.0000 Uani
C28 C -0.8713(5) -0.6111(5) -0.5006(4) 0.0606 1.0000 Uani
C29 C -0.8843(7) -0.5479(5) -0.5563(4) 0.0790 1.0000 Uani
C30 C -0.8836(6) -0.5618(5) -0.6354(4) 0.0694 1.0000 Uani
C31 C -0.8700(6) -0.6414(5) -0.6601(5) 0.0787 1.0000 Uani
C32 C -0.8559(8) -0.7062(6) -0.6102(6) 0.0998 1.0000 Uani
C33 C -0.8566(6) -0.6916(5) -0.5298(5) 0.0802 1.0000 Uani
C34 C -0.7527(5) -0.4746(4) -0.3969(4) 0.0499 1.0000 Uani
C35 C -0.6992(5) -0.4249(4) -0.2647(4) 0.0520 1.0000 Uani
C36 C -0.5892(6) -0.3865(5) -0.3641(4) 0.0693 1.0000 Uani
C37 C -0.5311(7) -0.4210(6) -0.4287(5) 0.0851 1.0000 Uani
C38 C -0.4362(9) -0.3719(7) -0.4405(7) 0.1346 1.0000 Uani
H301 H -0.8934 -0.5185 -0.6715 0.0911 1.0000 Uiso
H291 H -0.8924 -0.4956 -0.5380 0.0973 1.0000 Uiso
H271 H -0.9053 -0.6405 -0.3907 0.0924 1.0000 Uiso
H341 H -0.7253 -0.4939 -0.4439 0.0705 1.0000 Uiso
H342 H -0.7995 -0.4272 -0.4120 0.0705 1.0000 Uiso
H352 H -0.7626 -0.3879 -0.2791 0.0718 1.0000 Uiso
H351 H -0.6411 -0.3979 -0.2284 0.0718 1.0000 Uiso
H171 H -0.8485 -0.5094 -0.1463 0.1010 1.0000 Uiso
H231 H -0.9492 -0.3919 -0.1786 0.1056 1.0000 Uiso
H221 H -0.9810 -0.2550 -0.1596 0.1310 1.0000 Uiso
H201 H -0.6753 -0.2265 -0.0404 0.1235 1.0000 Uiso
H191 H -0.6409 -0.3644 -0.0629 0.0958 1.0000 Uiso
H162 H -0.7283 -0.5452 -0.0356 0.1588 1.0000 Uiso
H161 H -0.6322 -0.4911 -0.0587 0.1588 1.0000 Uiso
H31 H -0.7527 -0.7087 -0.2570 0.0920 1.0000 Uiso
H41 H -0.6930 -0.8084 -0.3406 0.1058 1.0000 Uiso
H51 H -0.5256 -0.7932 -0.3770 0.1443 1.0000 Uiso
H61 H -0.4117 -0.6821 -0.3331 0.1323 1.0000 Uiso
H81 H -0.3500 -0.5518 -0.3088 0.1461 1.0000 Uiso
H82 H -0.3526 -0.4737 -0.2515 0.1461 1.0000 Uiso
H91 H -0.2392 -0.6703 -0.2579 0.1687 1.0000 Uiso
H92 H -0.2797 -0.6776 -0.1745 0.1687 1.0000 Uiso
H101 H -0.1045 -0.7278 -0.1549 0.1998 1.0000 Uiso
H102 H -0.0630 -0.6471 -0.1935 0.1998 1.0000 Uiso
H111 H -0.1265 -0.6593 -0.0466 0.1823 1.0000 Uiso
H112 H -0.0078 -0.6342 -0.0617 0.1823 1.0000 Uiso
H122 H -0.1092 -0.5210 -0.0290 0.1779 1.0000 Uiso
H121 H -0.0685 -0.5104 -0.1116 0.1779 1.0000 Uiso
H132 H -0.2844 -0.5532 -0.0963 0.1770 1.0000 Uiso
H131 H -0.2476 -0.4687 -0.1300 0.1770 1.0000 Uiso
H151 H -0.5419 -0.6841 -0.1062 0.1544 1.0000 Uiso
H153 H -0.5916 -0.6676 -0.0288 0.1544 1.0000 Uiso
H152 H -0.5069 -0.6052 -0.0539 0.1544 1.0000 Uiso
H362 H -0.6348 -0.3395 -0.3833 0.0909 1.0000 Uiso
H361 H -0.5349 -0.3690 -0.3176 0.0909 1.0000 Uiso
H371 H -0.5832 -0.4248 -0.4774 0.1287 1.0000 Uiso
H372 H -0.5033 -0.4771 -0.4112 0.1287 1.0000 Uiso
H382 H -0.3968 -0.4009 -0.4762 0.1523 1.0000 Uiso
H383 H -0.4629 -0.3202 -0.4649 0.1523 1.0000 Uiso
H381 H -0.3896 -0.3621 -0.3909 0.1523 1.0000 Uiso
H331 H -0.8480 -0.7353 -0.4943 0.1055 1.0000 Uiso
H321 H -0.8458 -0.7596 -0.6278 0.1238 1.0000 Uiso

loop_
_atom_site_aniso_label
_atom_site_aniso_U_11
_atom_site_aniso_U_22
_atom_site_aniso_U_33
_atom_site_aniso_U_23
_atom_site_aniso_U_13
_atom_site_aniso_U_12
F1 0.2055 0.0906 0.1592 -0.0413 0.0375 0.0418
F2 0.1112 0.1309 0.0810 -0.0241 0.0002 0.0313
C1 0.0662 0.0463 0.0506 -0.0024 0.0016 -0.0053
C2 0.0827 0.0263 0.0459 -0.0067 0.0107 0.0065
O1 0.1164 0.0601 0.1257 -0.0180 -0.0417 0.0085
O2 0.0686 0.1167 0.0847 -0.0006 0.0369 -0.0241
C3 0.0748 0.0501 0.0769 0.0132 0.0253 0.0128
C4 0.1062 0.0313 0.0917 -0.0233 -0.0028 0.0207
N1 0.1515 0.0649 0.0639 0.0188 0.0256 0.0263
N2 0.0503 0.0595 0.0455 -0.0018 0.0132 -0.0091
N3 0.0549 0.0695 0.0873 0.0002 0.0062 -0.0225
N4 0.0448 0.1524 0.0926 0.0142 -0.0042 0.0098
C5 0.1118 0.1297 0.0529 -0.0075 0.0187 0.0629
C6 0.0706 0.0802 0.0940 -0.0069 -0.0019 0.0134
C7 0.0553 0.0950 0.0543 0.0122 0.0233 0.0389
C8 0.0848 0.0914 0.1322 -0.0041 -0.0033 -0.0142
C9 0.1542 0.0913 0.1213 -0.0143 0.0083 0.0273
C10 0.0821 0.1663 0.1792 -0.0159 -0.0377 0.0679
C11 0.1570 0.1740 0.0856 -0.0072 -0.0145 0.0273
C12 0.1242 0.1259 0.1428 -0.0116 0.0100 0.0003
C13 0.1114 0.1569 0.1100 0.0066 -0.0383 0.0310
C14 0.0700 0.0637 0.0530 -0.0061 -0.0018 0.0029
C15 0.2335 0.0902 0.0714 0.0304 0.0292 0.0510
C16 0.2137 0.0772 0.0620 -0.0049 0.0354 0.0424
C17 0.0962 0.0761 0.0436 -0.0112 0.0204 0.0220
C18 0.0590 0.0719 0.0686 -0.0169 0.0307 0.0263
C19 0.0588 0.0814 0.0712 -0.0063 0.0082 0.0049
C20 0.0889 0.1009 0.0672 0.0018 0.0132 -0.0099
C21 0.1174 0.0474 0.0863 -0.0186 0.0409 0.0165
C22 0.1119 0.1200 0.0633 -0.0323 -0.0044 0.0412
C23 0.0873 0.0689 0.0983 -0.0311 0.0399 0.0234
C24 0.0661 0.0341 0.0666 0.0110 0.0179 0.0096
C25 0.0570 0.0628 0.0727 -0.0065 0.0225 -0.0140
C26 0.0545 0.0581 0.0673 0.0057 0.0165 -0.0056
C27 0.0617 0.0745 0.0594 -0.0123 0.0007 -0.0017
C28 0.0447 0.0715 0.0633 -0.0131 0.0036 -0.0237
C29 0.0926 0.0958 0.0410 -0.0043 -0.0077 0.0115
C30 0.0547 0.0761 0.0686 0.0048 -0.0122 0.0037
C31 0.0625 0.1018 0.0641 -0.0267 -0.0087 -0.0109
C32 0.1241 0.0820 0.0877 -0.0158 0.0045 -0.0031
C33 0.0626 0.0816 0.0929 0.0007 0.0050 -0.0191
C34 0.0363 0.0695 0.0388 -0.0001 -0.0062 -0.0115
C35 0.0409 0.0696 0.0454 0.0085 0.0076 0.0304
C36 0.0633 0.0775 0.0637 -0.0115 0.0031 -0.0103
C37 0.0859 0.1027 0.0704 -0.0136 0.0238 -0.0334
C38 0.1011 0.1360 0.1688 -0.0585 0.0306 -0.0317

loop_
_atom_type_symbol
_atom_type_scat_dispersion_real
_atom_type_scat_dispersion_imag
_atom_type_scat_Cromer_Mann_a1
_atom_type_scat_Cromer_Mann_b1
_atom_type_scat_Cromer_Mann_a2
_atom_type_scat_Cromer_Mann_b2
_atom_type_scat_Cromer_Mann_a3
_atom_type_scat_Cromer_Mann_b3
_atom_type_scat_Cromer_Mann_a4
_atom_type_scat_Cromer_Mann_b4
_atom_type_scat_Cromer_Mann_c
_atom_type_scat_source
C 0.0033 0.0016 2.3100 20.8439 1.0200 10.2075 1.5886 0.5687 0.8650 51.6512 0.2156 'International Tables Vol C 4.2.6.8 and 6.1.1.4'
H 0.0000 0.0000 0.4930 10.5109 0.3229 26.1257 0.1402 3.1424 0.0408 57.7998 0.0030 'International Tables Vol C 4.2.6.8 and 6.1.1.4'
F 0.0171 0.0103 3.5392 10.2825 2.6412 4.2944 1.5170 0.2615 1.0243 26.1476 0.2776 'International Tables Vol C 4.2.6.8 and 6.1.1.4'
N 0.0061 0.0033 12.2126 0.0057 3.1322 9.8933 2.0125 28.9975 1.1663 0.5826 -11.5290 'International Tables Vol C 4.2.6.8 and 6.1.1.4'
O 0.0106 0.0060 3.0485 13.2771 2.2868 5.7011 1.5463 0.3239 0.8670 32.9089 0.2508 'International Tables Vol C 4.2.6.8 and 6.1.1.4'

loop_
_geom_angle_atom_site_label_1
_geom_angle_atom_site_label_2
_geom_angle_atom_site_label_3
_geom_angle
_geom_angle_publ_flag
C2 C1 N1 110.7(5) yes
C2 C1 C14 99.5(6) yes
N1 C1 C14 112.7(6) yes
C2 C1 C24 119.5(6) yes
N1 C1 C24 103.1(6) yes
C14 C1 C24 111.7(5) yes
C1 C2 C3 130.0(7) yes
C1 C2 C7 110.1(6) yes
C3 C2 C7 119.5(6) yes
C2 C3 C4 118.1(7) yes
C2 C3 H31 119.3 no
C4 C3 H31 122.6 no
C3 C4 C5 121.0(8) yes
C3 C4 H41 118.2 no
C5 C4 H41 120.8 no
C1 N1 C15 115.7(7) yes
C1 N1 C16 106.7(6) yes
C15 N1 C16 114.7(7) yes
C34 N2 C35 108.0(5) yes
C34 N2 C36 113.1(5) yes
C35 N2 C36 111.8(5) yes
C7 N3 C8 123.3(7) yes
C7 N3 C14 110.1(6) yes
C8 N3 C14 125.4(7) yes
C8 N4 C9 117.3(8) yes
C8 N4 C13 112.7(8) yes
C9 N4 C13 111.8(8) yes
C4 C5 C6 121.3(7) yes
C4 C5 H51 120.4 no
C6 C5 H51 118.3 no
C5 C6 C7 118.4(8) yes
C5 C6 H61 121.3 no
C7 C6 H61 120.3 no
C2 C7 N3 110.6(6) yes
C2 C7 C6 121.6(8) yes
N3 C7 C6 127.7(8) yes
N3 C8 N4 116.6(7) yes
N3 C8 H81 105.5 no
N4 C8 H81 107.8 no
N3 C8 H82 106.2 no
N4 C8 H82 108.4 no
H81 C8 H82 112.4 no
N4 C9 C10 110.8(9) yes
N4 C9 H91 108.3 no
C10 C9 H91 110.5 no
N4 C9 H92 108.5 no
C10 C9 H92 109.3 no
H91 C9 H92 109.4 no
C9 C10 C11 112.8(9) yes
C9 C10 H101 107.6 no
C11 C10 H101 110.2 no
C9 C10 H102 106.9 no
C11 C10 H102 107.9 no
H101 C10 H102 111.4 no
C10 C11 C12 112.9(9) yes
C10 C11 H111 106.2 no
C12 C11 H111 107.5 no
C10 C11 H112 110.4 no
C12 C11 H112 110.8 no
H111 C11 H112 108.9 no
C11 C12 C13 113.8(10) yes
C11 C12 H122 109.2 no
C13 C12 H122 109.8 no
C11 C12 H121 107.3 no
C13 C12 H121 108.8 no
H122 C12 H121 107.8 no
C12 C13 N4 109.8(9) yes
C12 C13 H132 109.7 no
N4 C13 H132 109.3 no
C12 C13 H131 109.0 no
N4 C13 H131 108.3 no
H132 C13 H131 110.8 no
C1 C14 N3 109.7(6) yes
C1 C14 O1 126.9(7) yes
N3 C14 O1 123.4(7) yes
N1 C15 H151 108.9 no
N1 C15 H153 109.4 no
H151 C15 H153 109.5 no
N1 C15 H152 108.9 no
H151 C15 H152 109.5 no
H153 C15 H152 110.6 no
N1 C16 C17 105.8(7) yes
N1 C16 H162 111.5 no
C17 C16 H162 112.3 no
N1 C16 H161 109.6 no
C17 C16 H161 110.4 no
H162 C16 H161 107.2 no
C16 C17 C18 114.4(6) yes
C16 C17 C24 103.2(6) yes
C18 C17 C24 117.3(6) yes
C16 C17 H171 106.7 no
C18 C17 H171 108.0 no
C24 C17 H171 106.6 no
C17 C18 C19 124.6(7) yes
C17 C18 C23 117.5(7) yes
C19 C18 C23 117.9(7) yes
C18 C19 C20 120.8(7) yes
C18 C19 H191 119.4 no
C20 C19 H191 119.8 no
C19 C20 C21 117.8(8) yes
C19 C20 H201 120.9 no
C21 C20 H201 121.3 no
F1 C21 C20 117.1(9) yes
F1 C21 C22 119.5(9) yes
C20 C21 C22 123.1(8) yes
C21 C22 C23 119.0(8) yes
C21 C22 H221 121.9 no
C23 C22 H221 119.0 no
C18 C23 C22 121.2(8) yes
C18 C23 H231 118.2 no
C22 C23 H231 120.6 no
C17 C24 C1 104.1(5) yes
C17 C24 C25 111.5(6) yes
C1 C24 C25 108.7(5) yes
C17 C24 C35 113.2(6) yes
C1 C24 C35 112.3(6) yes
C25 C24 C35 107.0(5) yes
C24 C25 O2 120.0(7) yes
C24 C25 C26 118.9(6) yes
O2 C25 C26 121.0(6) yes
C25 C26 C27 117.4(6) yes
C25 C26 C34 118.2(6) yes
C27 C26 C34 124.4(7) yes
C26 C27 C28 126.5(7) yes
C26 C27 H271 116.7 no
C28 C27 H271 116.7 no
C27 C28 C29 125.3(7) yes
C27 C28 C33 118.2(7) yes
C29 C28 C33 116.5(7) yes
C28 C29 C30 122.2(8) yes
C28 C29 H291 117.3 no
C30 C29 H291 120.5 no
C29 C30 C31 118.6(7) yes
C29 C30 H301 120.3 no
C31 C30 H301 121.1 no
F2 C31 C30 118.1(8) yes
F2 C31 C32 118.5(8) yes
C30 C31 C32 123.3(8) yes
C31 C32 C33 117.8(8) yes
C31 C32 H321 122.2 no
C33 C32 H321 120.0 no
C28 C33 C32 121.7(8) yes
C28 C33 H331 118.9 no
C32 C33 H331 119.4 no
C26 C34 N2 112.2(5) yes
C26 C34 H341 108.6 no
N2 C34 H341 108.1 no
C26 C34 H342 109.7 no
N2 C34 H342 109.8 no
H341 C34 H342 108.4 no
C24 C35 N2 109.0(5) yes
C24 C35 H352 109.1 no
N2 C35 H352 110.4 no
C24 C35 H351 108.3 no
N2 C35 H351 109.5 no
H352 C35 H351 110.5 no
N2 C36 C37 110.3(6) yes
N2 C36 H362 109.3 no
C37 C36 H362 111.6 no
N2 C36 H361 107.0 no
C37 C36 H361 110.3 no
H362 C36 H361 108.3 no
C36 C37 C38 113.3(7) yes
C36 C37 H371 108.6 no
C38 C37 H371 110.2 no
C36 C37 H372 107.5 no
C38 C37 H372 107.3 no
H371 C37 H372 109.9 no
C37 C38 H382 109.3 no
C37 C38 H383 108.2 no
H382 C38 H383 108.9 no
C37 C38 H381 109.8 no
H382 C38 H381 110.5 no
H383 C38 H381 110.1 no

loop_
_geom_bond_atom_site_label_1
_geom_bond_atom_site_label_2
_geom_bond_distance
_geom_bond_publ_flag
F1 C21 1.388(8) yes
F2 C31 1.374(8) yes
C1 C2 1.517(9) yes
C1 N1 1.445(8) yes
C1 C14 1.559(10) yes
C1 C24 1.575(9) yes
C2 C3 1.384(9) yes
C2 C7 1.389(9) yes
O1 C14 1.223(7) yes
O2 C25 1.213(7) yes
C3 C4 1.411(10) yes
C3 H31 0.928 no
C4 C5 1.326(11) yes
C4 H41 0.945 no
N1 C15 1.474(11) yes
N1 C16 1.416(10) yes
N2 C34 1.462(7) yes
N2 C35 1.466(8) yes
N2 C36 1.476(8) yes
N3 C7 1.386(9) yes
N3 C8 1.528(10) yes
N3 C14 1.377(8) yes
N4 C8 1.454(10) yes
N4 C9 1.472(11) yes
N4 C13 1.423(12) yes
C5 C6 1.400(11) yes
C5 H51 0.920 no
C6 C7 1.355(10) yes
C6 H61 0.935 no
C8 H81 0.975 no
C8 H82 0.954 no
C9 C10 1.511(12) yes
C9 H91 0.980 no
C9 H92 0.972 no
C10 C11 1.459(14) yes
C10 H101 0.965 no
C10 H102 0.960 no
C11 C12 1.476(14) yes
C11 H111 1.000 no
C11 H112 0.949 no
C12 C13 1.492(12) yes
C12 H122 0.979 no
C12 H121 0.985 no
C13 H132 0.958 no
C13 H131 0.966 no
C15 H151 0.974 no
C15 H153 0.955 no
C15 H152 0.953 no
C16 C17 1.517(11) yes
C16 H162 0.976 no
C16 H161 0.987 no
C17 C18 1.497(10) yes
C17 C24 1.565(9) yes
C17 H171 0.992 no
C18 C19 1.389(10) yes
C18 C23 1.374(9) yes
C19 C20 1.385(10) yes
C19 H191 0.921 no
C20 C21 1.347(11) yes
C20 H201 0.928 no
C21 C22 1.343(11) yes
C22 C23 1.360(10) yes
C22 H221 0.926 no
C23 H231 0.940 no
C24 C25 1.528(9) yes
C24 C35 1.546(9) yes
C25 C26 1.482(10) yes
C26 C27 1.324(9) yes
C26 C34 1.489(9) yes
C27 C28 1.461(10) yes
C27 H271 0.921 no
C28 C29 1.385(10) yes
C28 C33 1.419(10) yes
C29 C30 1.367(10) yes
C29 H291 0.915 no
C30 C31 1.377(10) yes
C30 H301 0.926 no
C31 C32 1.343(11) yes
C32 C33 1.391(11) yes
C32 H321 0.931 no
C33 H331 0.925 no
C34 H341 0.975 no
C34 H342 0.968 no
C35 H352 0.980 no
C35 H351 0.962 no
C36 C37 1.524(11) yes
C36 H362 0.967 no
C36 H361 0.981 no
C37 C38 1.460(12) yes
C37 H371 0.955 no
C37 H372 0.998 no
C38 H382 0.966 no
C38 H383 0.965 no
C38 H381 0.945 no

loop_
_publcif_info_exptl_table_extra_item
sin_theta_over_lambda_max
